data_4087236
loop_
_publ_author_name
'Zhang, Yin'
'Zhang, Jie'
'Hong, Qianquan'
'Weng, Linhong'
'Zhou, Xigeng'

_publ_section_title
;
 Reactivity of Homoleptic Dianionic \b-Diketiminato-Supported Yttrium
 Complexes toward CS2: Construction of Neutral or Anionic
 Dihydropyridinethione
;
_journal_name_full Organometallics
_journal_paper_doi 10.1021/acs.organomet.6b00941
_journal_year 2017
_chemical_formula_sum 'C70 H104 K N4 O3 Y'
_chemical_formula_weight 1177.58
_chemical_name_systematic
; 
 ? 
;
_space_group_IT_number 15
_symmetry_cell_setting monoclinic
_symmetry_space_group_name_Hall '-C 2yc'
_symmetry_space_group_name_H-M 'C 1 2/c 1'
_atom_sites_solution_hydrogens geom
_atom_sites_solution_primary direct
_atom_sites_solution_secondary difmap
_audit_creation_method SHELXL-97
_cell_angle_alpha 90.00
_cell_angle_beta 95.931(5)
_cell_angle_gamma 90.00
_cell_formula_units_Z 4
_cell_length_a 14.205(5)
_cell_length_b 22.685(8)
_cell_length_c 21.121(8)
_cell_measurement_reflns_used 4421
_cell_measurement_temperature 293(2)
_cell_measurement_theta_max 25.24
_cell_measurement_theta_min 3.40
_cell_volume 6770(4)
_computing_cell_refinement 'Bruker SAINT'
_computing_data_collection 'Bruker SMART'
_computing_data_reduction 'Bruker SAINT'
_computing_molecular_graphics 'Bruker SHELXTL'
_computing_publication_material 'Bruker SHELXTL'
_computing_structure_refinement 'SHELXL-97 (Sheldrick, 2008)'
_computing_structure_solution 'SHELXS-97 (Sheldrick, 2008)'
_diffrn_ambient_temperature 293(2)
_diffrn_measured_fraction_theta_full 0.997
_diffrn_measured_fraction_theta_max 0.997
_diffrn_measurement_device_type 'Bruker SMART APEX CCD'
_diffrn_measurement_method '\f and \w scans'
_diffrn_radiation_monochromator graphite
_diffrn_radiation_source 'fine-focus sealed tube'
_diffrn_radiation_type MoK\a
_diffrn_radiation_wavelength 0.71073
_diffrn_reflns_av_R_equivalents 0.0544
_diffrn_reflns_av_sigmaI/netI 0.0703
_diffrn_reflns_limit_h_max 16
_diffrn_reflns_limit_h_min -16
_diffrn_reflns_limit_k_max 23
_diffrn_reflns_limit_k_min -27
_diffrn_reflns_limit_l_max 22
_diffrn_reflns_limit_l_min -25
_diffrn_reflns_number 13943
_diffrn_reflns_theta_full 25.10
_diffrn_reflns_theta_max 25.10
_diffrn_reflns_theta_min 1.70
_exptl_absorpt_coefficient_mu 0.969
_exptl_absorpt_correction_T_max 0.9093
_exptl_absorpt_correction_T_min 0.8298
_exptl_absorpt_correction_type multi-scan
_exptl_absorpt_process_details sadabs
_exptl_crystal_colour yellow
_exptl_crystal_density_diffrn 1.155
_exptl_crystal_density_method 'not measured'
_exptl_crystal_description needle
_exptl_crystal_F_000 2536
_exptl_crystal_size_max 0.20
_exptl_crystal_size_mid 0.12
_exptl_crystal_size_min 0.10
_refine_diff_density_max 0.492
_refine_diff_density_min -0.810
_refine_diff_density_rms 0.055
_refine_ls_extinction_method none
_refine_ls_goodness_of_fit_ref 1.001
_refine_ls_hydrogen_treatment mixed
_refine_ls_matrix_type full
_refine_ls_number_parameters 362
_refine_ls_number_reflns 6001
_refine_ls_number_restraints 0
_refine_ls_restrained_S_all 1.001
_refine_ls_R_factor_all 0.0761
_refine_ls_R_factor_gt 0.0494
_refine_ls_shift/su_max 0.000
_refine_ls_shift/su_mean 0.000
_refine_ls_structure_factor_coef Fsqd
_refine_ls_weighting_details 'calc w=1/[\s^2^(Fo^2^)+(0.0570P)^2^+0.5000P] where P=(Fo^2^+2Fc^2^)/3'
_refine_ls_weighting_scheme calc
_refine_ls_wR_factor_gt 0.1126
_refine_ls_wR_factor_ref 0.1201
_reflns_number_gt 4200
_reflns_number_total 6001
_reflns_threshold_expression >2sigma(I)
_cod_data_source_file om6b00941_si_002.cif
_cod_data_source_block 2
_cod_depositor_comments
;
The following automatic conversions were performed:

'_symmetry_cell_setting' value 'Monoclinic' changed to 'monoclinic'
according to
/home/data/users/saulius/crontab/automatic-downloads/rss-feeds/ACS/lib/dictionaries/cif_core.dic
dictionary named 'cif_core.dic' version 2.4.2 from 2011-04-26.

Automatic conversion script
Id: cif_fix_values 4973 2017-02-22 13:04:09Z antanas 
;
_cod_original_sg_symbol_H-M C2/c
_cod_database_code 4087236

loop_
_symmetry_equiv_pos_as_xyz
'x, y, z'
'-x, y, -z+1/2'
'x+1/2, y+1/2, z'
'-x+1/2, y+1/2, -z+1/2'
'-x, -y, -z'
'x, -y, z-1/2'
'-x+1/2, -y+1/2, -z'
'x+1/2, -y+1/2, z-1/2'

loop_
_atom_site_label
_atom_site_type_symbol
_atom_site_fract_x
_atom_site_fract_y
_atom_site_fract_z
_atom_site_U_iso_or_equiv
_atom_site_adp_type
_atom_site_occupancy
_atom_site_symmetry_multiplicity
_atom_site_calc_flag
_atom_site_refinement_flags
Y1 Y 0.5000 0.658983(19) 0.7500 0.03685(14) Uani 1 2 d S
K1 K 0.0000 0.65943(6) 0.7500 0.1191(6) Uani 1 2 d S
N1 N 0.37241(16) 0.71215(10) 0.76341(11) 0.0421(6) Uani 1 1 d .
N2 N 0.50155(16) 0.61641(10) 0.84683(10) 0.0403(6) Uani 1 1 d .
O1 O 0.0384(3) 0.59015(17) 0.85082(19) 0.1112(11) Uani 1 1 d .
O2 O 0.0000 0.77209(17) 0.7500 0.0958(13) Uani 1 2 d S
C1 C 0.3352(2) 0.61557(14) 0.80741(14) 0.0506(8) Uani 1 1 d .
H1A H 0.2995 0.5874 0.7791 0.061 Uiso 1 1 calc R
C2 C 0.4131(2) 0.59019(13) 0.83688(13) 0.0458(8) Uani 1 1 d .
C3 C 0.4052(3) 0.52591(15) 0.85603(18) 0.0734(11) Uani 1 1 d .
H3A H 0.3654 0.5228 0.8900 0.110 Uiso 1 1 calc R
H3B H 0.4670 0.5109 0.8701 0.110 Uiso 1 1 calc R
H3C H 0.3782 0.5034 0.8201 0.110 Uiso 1 1 calc R
C4 C 0.5577(2) 0.60137(13) 0.90449(13) 0.0441(7) Uani 1 1 d .
C5 C 0.6457(2) 0.57402(14) 0.90343(15) 0.0541(9) Uani 1 1 d .
C6 C 0.6992(3) 0.56260(16) 0.96133(18) 0.0733(11) Uani 1 1 d .
H6A H 0.7585 0.5452 0.9612 0.088 Uiso 1 1 calc R
C7 C 0.6671(3) 0.57627(18) 1.01789(17) 0.0801(13) Uani 1 1 d .
H7A H 0.7034 0.5673 1.0559 0.096 Uiso 1 1 calc R
C8 C 0.5825(3) 0.60290(17) 1.01879(16) 0.0695(11) Uani 1 1 d .
H8A H 0.5611 0.6121 1.0578 0.083 Uiso 1 1 calc R
C9 C 0.5262(2) 0.61708(16) 0.96298(14) 0.0577(9) Uani 1 1 d .
C10 C 0.6827(3) 0.55382(18) 0.84283(17) 0.0706(11) Uani 1 1 d .
H10A H 0.6513 0.5778 0.8083 0.085 Uiso 1 1 calc R
C11 C 0.6550(4) 0.4907(2) 0.8288(3) 0.150(2) Uani 1 1 d .
H11A H 0.5880 0.4863 0.8300 0.225 Uiso 1 1 calc R
H11B H 0.6879 0.4654 0.8602 0.225 Uiso 1 1 calc R
H11C H 0.6715 0.4801 0.7874 0.225 Uiso 1 1 calc R
C12 C 0.7872(3) 0.5599(2) 0.8396(2) 0.1000(14) Uani 1 1 d .
H12A H 0.8055 0.6003 0.8467 0.150 Uiso 1 1 calc R
H12B H 0.8025 0.5477 0.7984 0.150 Uiso 1 1 calc R
H12C H 0.8205 0.5355 0.8717 0.150 Uiso 1 1 calc R
C13 C 0.4347(3) 0.6497(2) 0.96794(16) 0.0792(12) Uani 1 1 d .
H13A H 0.4095 0.6613 0.9248 0.095 Uiso 1 1 calc R
C14 C 0.3609(4) 0.6113(3) 0.9949(3) 0.152(3) Uani 1 1 d .
H14A H 0.3510 0.5763 0.9695 0.229 Uiso 1 1 calc R
H14B H 0.3025 0.6326 0.9942 0.229 Uiso 1 1 calc R
H14C H 0.3826 0.6006 1.0379 0.229 Uiso 1 1 calc R
C15 C 0.4482(3) 0.7054(2) 1.00722(19) 0.0939(14) Uani 1 1 d .
H15A H 0.4937 0.7303 0.9898 0.141 Uiso 1 1 calc R
H15B H 0.4705 0.6954 1.0503 0.141 Uiso 1 1 calc R
H15C H 0.3889 0.7258 1.0065 0.141 Uiso 1 1 calc R
C16 C 0.3076(2) 0.67694(14) 0.78993(14) 0.0502(8) Uani 1 1 d .
C17 C 0.2169(3) 0.6929(2) 0.7965(2) 0.0822(13) Uani 1 1 d .
H17A H 0.2176 0.7248 0.8243 0.099 Uiso 1 1 calc R
C18 C 0.3397(2) 0.76958(14) 0.74387(14) 0.0504(8) Uani 1 1 d .
C19 C 0.3535(3) 0.81748(16) 0.78549(17) 0.0629(9) Uani 1 1 d .
C20 C 0.3241(3) 0.87292(18) 0.7640(2) 0.0823(12) Uani 1 1 d .
H20A H 0.3337 0.9051 0.7911 0.099 Uiso 1 1 calc R
C21 C 0.2817(3) 0.88091(19) 0.7041(2) 0.0909(14) Uani 1 1 d .
H21A H 0.2620 0.9184 0.6908 0.109 Uiso 1 1 calc R
C22 C 0.2678(3) 0.83457(18) 0.66343(19) 0.0777(11) Uani 1 1 d .
H22A H 0.2392 0.8408 0.6223 0.093 Uiso 1 1 calc R
C23 C 0.2956(2) 0.77817(15) 0.68243(15) 0.0581(9) Uani 1 1 d .
C24 C 0.3964(3) 0.81035(17) 0.85399(17) 0.0729(11) Uani 1 1 d .
H24A H 0.4197 0.7698 0.8594 0.087 Uiso 1 1 calc R
C25 C 0.3224(4) 0.8199(2) 0.9000(2) 0.1131(17) Uani 1 1 d .
H25A H 0.2709 0.7930 0.8902 0.170 Uiso 1 1 calc R
H25B H 0.2992 0.8597 0.8961 0.170 Uiso 1 1 calc R
H25C H 0.3503 0.8133 0.9427 0.170 Uiso 1 1 calc R
C26 C 0.4788(4) 0.8513(2) 0.8701(2) 0.1124(17) Uani 1 1 d .
H26A H 0.5261 0.8443 0.8416 0.169 Uiso 1 1 calc R
H26B H 0.5054 0.8444 0.9131 0.169 Uiso 1 1 calc R
H26C H 0.4575 0.8914 0.8659 0.169 Uiso 1 1 calc R
C27 C 0.2779(2) 0.72858(16) 0.63504(15) 0.0638(10) Uani 1 1 d .
H27A H 0.2974 0.6917 0.6567 0.077 Uiso 1 1 calc R
C28 C 0.1747(3) 0.7228(2) 0.6099(2) 0.0995(14) Uani 1 1 d .
H28A H 0.1374 0.7173 0.6448 0.149 Uiso 1 1 calc R
H28B H 0.1668 0.6894 0.5818 0.149 Uiso 1 1 calc R
H28C H 0.1544 0.7579 0.5871 0.149 Uiso 1 1 calc R
C29 C 0.3372(3) 0.73631(18) 0.57963(17) 0.0818(12) Uani 1 1 d .
H29A H 0.4027 0.7395 0.5956 0.123 Uiso 1 1 calc R
H29B H 0.3177 0.7715 0.5566 0.123 Uiso 1 1 calc R
H29C H 0.3285 0.7029 0.5518 0.123 Uiso 1 1 calc R
C30 C 0.0632(5) 0.5307(3) 0.8478(3) 0.136(2) Uani 1 1 d .
H30A H 0.1137 0.5259 0.8206 0.163 Uiso 1 1 calc R
H30B H 0.0092 0.5078 0.8300 0.163 Uiso 1 1 calc R
C31 C 0.0932(7) 0.5109(3) 0.9096(4) 0.206(4) Uani 1 1 d .
H31A H 0.0548 0.4778 0.9205 0.247 Uiso 1 1 calc R
H31B H 0.1587 0.4981 0.9121 0.247 Uiso 1 1 calc R
C32 C 0.0841(7) 0.5577(4) 0.9518(4) 0.205(4) Uani 1 1 d .
H32A H 0.1438 0.5650 0.9772 0.246 Uiso 1 1 calc R
H32B H 0.0367 0.5485 0.9803 0.246 Uiso 1 1 calc R
C33 C 0.0563(5) 0.6080(3) 0.9141(4) 0.150(2) Uani 1 1 d .
H33A H -0.0001 0.6254 0.9284 0.180 Uiso 1 1 calc R
H33B H 0.1063 0.6372 0.9181 0.180 Uiso 1 1 calc R
C34 C 0.0195(6) 0.8083(3) 0.8016(3) 0.160(3) Uani 1 1 d .
H34A H -0.0266 0.8021 0.8318 0.192 Uiso 1 1 calc R
H34B H 0.0818 0.7995 0.8227 0.192 Uiso 1 1 calc R
C35 C 0.0161(13) 0.8639(3) 0.7819(5) 0.300(8) Uani 1 1 d .
H35A H 0.0786 0.8815 0.7884 0.360 Uiso 1 1 calc R
H35B H -0.0263 0.8865 0.8057 0.360 Uiso 1 1 calc R
H17B H 0.183(3) 0.6673(15) 0.8206(17) 0.075(11) Uiso 1 1 d .

loop_
_atom_site_aniso_label
_atom_site_aniso_U_11
_atom_site_aniso_U_22
_atom_site_aniso_U_33
_atom_site_aniso_U_23
_atom_site_aniso_U_13
_atom_site_aniso_U_12
Y1 0.0316(2) 0.0465(3) 0.0333(2) 0.000 0.00704(15) 0.000
K1 0.1567(16) 0.0668(9) 0.1217(12) 0.000 -0.0437(11) 0.000
N1 0.0378(14) 0.0458(15) 0.0441(13) 0.0025(11) 0.0110(11) 0.0055(12)
N2 0.0368(14) 0.0470(15) 0.0372(13) 0.0024(11) 0.0048(10) -0.0048(12)
O1 0.105(3) 0.106(3) 0.119(3) 0.029(2) -0.003(2) -0.006(2)
O2 0.119(4) 0.067(3) 0.099(3) 0.000 0.000(3) 0.000
C1 0.048(2) 0.061(2) 0.0423(17) -0.0010(15) 0.0001(14) -0.0106(17)
C2 0.050(2) 0.0501(19) 0.0383(16) 0.0017(14) 0.0074(14) -0.0111(16)
C3 0.074(3) 0.060(2) 0.084(3) 0.011(2) -0.004(2) -0.018(2)
C4 0.0461(19) 0.0460(19) 0.0391(16) 0.0070(13) 0.0002(14) -0.0066(15)
C5 0.060(2) 0.048(2) 0.0510(19) 0.0048(15) -0.0073(16) 0.0037(17)
C6 0.079(3) 0.070(3) 0.065(2) 0.006(2) -0.018(2) 0.017(2)
C7 0.105(4) 0.078(3) 0.051(2) 0.014(2) -0.023(2) 0.001(3)
C8 0.088(3) 0.079(3) 0.0410(19) 0.0047(18) 0.0055(19) -0.015(2)
C9 0.059(2) 0.071(2) 0.0429(18) 0.0034(16) 0.0067(16) -0.0130(19)
C10 0.062(2) 0.088(3) 0.060(2) 0.002(2) -0.0028(18) 0.030(2)
C11 0.128(5) 0.140(5) 0.188(6) -0.097(5) 0.047(4) -0.022(4)
C12 0.073(3) 0.121(4) 0.108(3) -0.004(3) 0.017(3) 0.017(3)
C13 0.065(2) 0.127(4) 0.0467(19) -0.020(2) 0.0142(17) -0.004(3)
C14 0.114(4) 0.182(6) 0.177(6) -0.056(5) 0.087(4) -0.055(4)
C15 0.096(3) 0.114(4) 0.073(3) -0.008(3) 0.020(2) 0.021(3)
C16 0.0381(18) 0.069(2) 0.0437(17) 0.0040(15) 0.0052(14) 0.0024(16)
C17 0.048(2) 0.104(3) 0.100(3) 0.011(3) 0.030(2) 0.000(2)
C18 0.0413(19) 0.057(2) 0.0550(19) 0.0018(16) 0.0155(15) 0.0124(16)
C19 0.062(2) 0.061(2) 0.068(2) -0.0021(18) 0.0182(18) 0.0179(19)
C20 0.097(3) 0.060(3) 0.093(3) -0.008(2) 0.020(3) 0.026(2)
C21 0.112(4) 0.065(3) 0.098(3) 0.017(3) 0.019(3) 0.039(3)
C22 0.085(3) 0.077(3) 0.071(2) 0.013(2) 0.009(2) 0.032(2)
C23 0.053(2) 0.063(2) 0.059(2) 0.0103(18) 0.0098(16) 0.0168(18)
C24 0.083(3) 0.066(2) 0.069(2) -0.014(2) 0.005(2) 0.019(2)
C25 0.114(4) 0.162(5) 0.066(3) -0.013(3) 0.023(3) 0.024(4)
C26 0.102(4) 0.110(4) 0.120(4) -0.027(3) -0.012(3) 0.003(3)
C27 0.067(2) 0.070(2) 0.053(2) 0.0099(18) -0.0037(17) 0.016(2)
C28 0.070(3) 0.129(4) 0.097(3) 0.008(3) -0.005(2) 0.003(3)
C29 0.093(3) 0.086(3) 0.068(2) -0.004(2) 0.015(2) 0.019(2)
C30 0.145(6) 0.129(6) 0.136(5) 0.019(4) 0.021(4) 0.022(4)
C31 0.298(11) 0.130(7) 0.173(8) 0.020(6) -0.054(8) 0.039(7)
C32 0.299(12) 0.177(8) 0.130(6) 0.040(6) -0.014(7) -0.024(8)
C33 0.161(6) 0.145(6) 0.145(6) 0.007(5) 0.020(5) 0.006(5)
C34 0.214(8) 0.157(6) 0.105(5) -0.042(5) -0.005(5) 0.008(6)
C35 0.46(2) 0.122(6) 0.32(2) -0.098(8) 0.05(2) -0.096(13)

loop_
_atom_type_symbol
_atom_type_description
_atom_type_scat_dispersion_real
_atom_type_scat_dispersion_imag
_atom_type_scat_source
C C 0.0033 0.0016 'International Tables Vol C Tables 4.2.6.8 and 6.1.1.4'
H H 0.0000 0.0000 'International Tables Vol C Tables 4.2.6.8 and 6.1.1.4'
N N 0.0061 0.0033 'International Tables Vol C Tables 4.2.6.8 and 6.1.1.4'
O O 0.0106 0.0060 'International Tables Vol C Tables 4.2.6.8 and 6.1.1.4'
Y Y -2.7962 3.5667 'International Tables Vol C Tables 4.2.6.8 and 6.1.1.4'
K K 0.2009 0.2494 'International Tables Vol C Tables 4.2.6.8 and 6.1.1.4'

loop_
_geom_angle_atom_site_label_1
_geom_angle_atom_site_label_2
_geom_angle_atom_site_label_3
_geom_angle
_geom_angle_site_symmetry_1
_geom_angle_site_symmetry_3
N1 Y1 N1 114.17(13) 2_656 .
N1 Y1 N2 114.58(8) 2_656 .
N1 Y1 N2 92.78(8) . .
N1 Y1 N2 92.78(8) 2_656 2_656
N1 Y1 N2 114.58(8) . 2_656
N2 Y1 N2 129.40(12) . 2_656
N1 Y1 C2 78.30(9) 2_656 2_656
N1 Y1 C2 144.11(8) . 2_656
N2 Y1 C2 113.10(9) . 2_656
N2 Y1 C2 29.54(8) 2_656 2_656
N1 Y1 C2 144.11(8) 2_656 .
N1 Y1 C2 78.31(9) . .
N2 Y1 C2 29.54(8) . .
N2 Y1 C2 113.10(9) 2_656 .
C2 Y1 C2 112.04(13) 2_656 .
N1 Y1 C1 55.19(9) 2_656 2_656
N1 Y1 C1 159.66(9) . 2_656
N2 Y1 C1 107.38(9) . 2_656
N2 Y1 C1 54.04(8) 2_656 2_656
C2 Y1 C1 27.07(8) 2_656 2_656
C2 Y1 C1 120.87(9) . 2_656
N1 Y1 C1 159.66(9) 2_656 .
N1 Y1 C1 55.20(9) . .
N2 Y1 C1 54.04(8) . .
N2 Y1 C1 107.38(9) 2_656 .
C2 Y1 C1 120.87(9) 2_656 .
C2 Y1 C1 27.08(8) . .
C1 Y1 C1 140.54(13) 2_656 .
N1 Y1 C16 138.52(9) 2_656 .
N1 Y1 C16 26.07(8) . .
N2 Y1 C16 74.03(8) . .
N2 Y1 C16 113.10(8) 2_656 .
C2 Y1 C16 138.22(9) 2_656 .
C2 Y1 C16 53.67(9) . .
C1 Y1 C16 165.00(9) 2_656 .
C1 Y1 C16 29.15(9) . .
N1 Y1 C16 26.07(8) 2_656 2_656
N1 Y1 C16 138.52(9) . 2_656
N2 Y1 C16 113.10(8) . 2_656
N2 Y1 C16 74.03(8) 2_656 2_656
C2 Y1 C16 53.67(9) 2_656 2_656
C2 Y1 C16 138.22(9) . 2_656
C1 Y1 C16 29.15(9) 2_656 2_656
C1 Y1 C16 165.00(9) . 2_656
C16 Y1 C16 164.24(13) . 2_656
O2 K1 O1 126.26(10) . 2_556
O2 K1 O1 126.26(10) . .
O1 K1 O1 107.5(2) 2_556 .
O2 K1 C17 76.38(9) . .
O1 K1 C17 119.59(12) 2_556 .
O1 K1 C17 77.57(11) . .
O2 K1 C17 76.38(9) . 2_556
O1 K1 C17 77.57(11) 2_556 2_556
O1 K1 C17 119.59(12) . 2_556
C17 K1 C17 152.76(18) . 2_556
O2 K1 H17B 86.4(7) . .
O1 K1 H17B 123.7(7) 2_556 .
O1 K1 H17B 61.3(7) . .
C17 K1 H17B 16.4(7) . .
C17 K1 H17B 158.4(7) 2_556 .
C16 N1 C18 115.7(2) . .
C16 N1 Y1 108.98(19) . .
C18 N1 Y1 134.72(19) . .
C2 N2 C4 116.4(2) . .
C2 N2 Y1 97.02(16) . .
C4 N2 Y1 145.79(19) . .
C33 O1 C30 107.6(4) . .
C33 O1 K1 126.8(4) . .
C30 O1 K1 124.5(4) . .
C34 O2 C34 106.3(6) . 2_556
C34 O2 K1 126.9(3) . .
C34 O2 K1 126.9(3) 2_556 .
C2 C1 C16 134.6(3) . .
C2 C1 Y1 71.27(18) . .
C16 C1 Y1 77.44(17) . .
C2 C1 H1A 110.7 . .
C16 C1 H1A 110.7 . .
Y1 C1 H1A 110.7 . .
C1 C2 N2 125.3(3) . .
C1 C2 C3 117.1(3) . .
N2 C2 C3 117.5(3) . .
C1 C2 Y1 81.66(19) . .
N2 C2 Y1 53.44(13) . .
C3 C2 Y1 139.5(2) . .
C2 C3 H3A 109.5 . .
C2 C3 H3B 109.5 . .
H3A C3 H3B 109.5 . .
C2 C3 H3C 109.5 . .
H3A C3 H3C 109.5 . .
H3B C3 H3C 109.5 . .
C5 C4 C9 119.6(3) . .
C5 C4 N2 121.0(3) . .
C9 C4 N2 119.3(3) . .
C6 C5 C4 118.4(3) . .
C6 C5 C10 118.8(3) . .
C4 C5 C10 122.7(3) . .
C7 C6 C5 121.7(4) . .
C7 C6 H6A 119.1 . .
C5 C6 H6A 119.1 . .
C8 C7 C6 119.8(3) . .
C8 C7 H7A 120.1 . .
C6 C7 H7A 120.1 . .
C7 C8 C9 121.8(3) . .
C7 C8 H8A 119.1 . .
C9 C8 H8A 119.1 . .
C8 C9 C4 118.6(3) . .
C8 C9 C13 118.6(3) . .
C4 C9 C13 122.8(3) . .
C12 C10 C5 116.4(3) . .
C12 C10 C11 108.5(4) . .
C5 C10 C11 110.5(4) . .
C12 C10 H10A 107.0 . .
C5 C10 H10A 107.0 . .
C11 C10 H10A 107.0 . .
C10 C11 H11A 109.5 . .
C10 C11 H11B 109.5 . .
H11A C11 H11B 109.5 . .
C10 C11 H11C 109.5 . .
H11A C11 H11C 109.5 . .
H11B C11 H11C 109.5 . .
C10 C12 H12A 109.5 . .
C10 C12 H12B 109.5 . .
H12A C12 H12B 109.5 . .
C10 C12 H12C 109.5 . .
H12A C12 H12C 109.5 . .
H12B C12 H12C 109.5 . .
C9 C13 C15 112.8(3) . .
C9 C13 C14 112.1(4) . .
C15 C13 C14 109.1(3) . .
C9 C13 H13A 107.5 . .
C15 C13 H13A 107.5 . .
C14 C13 H13A 107.5 . .
C13 C14 H14A 109.5 . .
C13 C14 H14B 109.5 . .
H14A C14 H14B 109.5 . .
C13 C14 H14C 109.5 . .
H14A C14 H14C 109.5 . .
H14B C14 H14C 109.5 . .
C13 C15 H15A 109.5 . .
C13 C15 H15B 109.5 . .
H15A C15 H15B 109.5 . .
C13 C15 H15C 109.5 . .
H15A C15 H15C 109.5 . .
H15B C15 H15C 109.5 . .
C17 C16 N1 124.5(3) . .
C17 C16 C1 117.0(3) . .
N1 C16 C1 118.3(3) . .
C17 C16 Y1 167.2(3) . .
N1 C16 Y1 44.95(14) . .
C1 C16 Y1 73.41(17) . .
C16 C17 K1 142.3(3) . .
C16 C17 H17A 108.8 . .
K1 C17 H17A 108.8 . .
C16 C17 H17B 116(2) . .
K1 C17 H17B 59(2) . .
H17A C17 H17B 96.5 . .
C23 C18 C19 119.8(3) . .
C23 C18 N1 119.8(3) . .
C19 C18 N1 120.4(3) . .
C20 C19 C18 118.7(3) . .
C20 C19 C24 119.1(3) . .
C18 C19 C24 122.2(3) . .
C21 C20 C19 121.1(4) . .
C21 C20 H20A 119.5 . .
C19 C20 H20A 119.5 . .
C20 C21 C22 120.5(4) . .
C20 C21 H21A 119.7 . .
C22 C21 H21A 119.7 . .
C21 C22 C23 120.8(4) . .
C21 C22 H22A 119.6 . .
C23 C22 H22A 119.6 . .
C22 C23 C18 119.0(3) . .
C22 C23 C27 118.2(3) . .
C18 C23 C27 122.7(3) . .
C26 C24 C25 109.9(4) . .
C26 C24 C19 112.1(4) . .
C25 C24 C19 111.0(3) . .
C26 C24 H24A 107.9 . .
C25 C24 H24A 107.9 . .
C19 C24 H24A 107.9 . .
C24 C25 H25A 109.5 . .
C24 C25 H25B 109.5 . .
H25A C25 H25B 109.5 . .
C24 C25 H25C 109.5 . .
H25A C25 H25C 109.5 . .
H25B C25 H25C 109.5 . .
C24 C26 H26A 109.5 . .
C24 C26 H26B 109.5 . .
H26A C26 H26B 109.5 . .
C24 C26 H26C 109.5 . .
H26A C26 H26C 109.5 . .
H26B C26 H26C 109.5 . .
C23 C27 C28 112.8(3) . .
C23 C27 C29 110.9(3) . .
C28 C27 C29 109.5(3) . .
C23 C27 H27A 107.8 . .
C28 C27 H27A 107.8 . .
C29 C27 H27A 107.8 . .
C27 C28 H28A 109.5 . .
C27 C28 H28B 109.5 . .
H28A C28 H28B 109.5 . .
C27 C28 H28C 109.5 . .
H28A C28 H28C 109.5 . .
H28B C28 H28C 109.5 . .
C27 C29 H29A 109.5 . .
C27 C29 H29B 109.5 . .
H29A C29 H29B 109.5 . .
C27 C29 H29C 109.5 . .
H29A C29 H29C 109.5 . .
H29B C29 H29C 109.5 . .
O1 C30 C31 108.6(6) . .
O1 C30 H30A 110.0 . .
C31 C30 H30A 110.0 . .
O1 C30 H30B 110.0 . .
C31 C30 H30B 110.0 . .
H30A C30 H30B 108.4 . .
C32 C31 C30 108.2(7) . .
C32 C31 H31A 110.1 . .
C30 C31 H31A 110.1 . .
C32 C31 H31B 110.1 . .
C30 C31 H31B 110.1 . .
H31A C31 H31B 108.4 . .
C31 C32 C33 106.8(7) . .
C31 C32 H32A 110.4 . .
C33 C32 H32A 110.4 . .
C31 C32 H32B 110.4 . .
C33 C32 H32B 110.4 . .
H32A C32 H32B 108.6 . .
O1 C33 C32 108.5(6) . .
O1 C33 H33A 110.0 . .
C32 C33 H33A 110.0 . .
O1 C33 H33B 110.0 . .
C32 C33 H33B 110.0 . .
H33A C33 H33B 108.4 . .
C35 C34 O2 108.8(6) . .
C35 C34 H34A 109.9 . .
O2 C34 H34A 109.9 . .
C35 C34 H34B 109.9 . .
O2 C34 H34B 109.9 . .
H34A C34 H34B 108.3 . .
C34 C35 C35 107.7(5) . 2_556
C34 C35 H35A 110.2 . .
C35 C35 H35A 110.2 2_556 .
C34 C35 H35B 110.2 . .
C35 C35 H35B 110.2 2_556 .
H35A C35 H35B 108.5 . .

loop_
_geom_bond_atom_site_label_1
_geom_bond_atom_site_label_2
_geom_bond_distance
_geom_bond_site_symmetry_2
Y1 N1 2.219(2) 2_656
Y1 N1 2.220(2) .
Y1 N2 2.260(2) .
Y1 N2 2.260(2) 2_656
Y1 C2 2.792(3) 2_656
Y1 C2 2.792(3) .
Y1 C1 2.917(3) 2_656
Y1 C1 2.917(3) .
Y1 C16 2.971(3) .
Y1 C16 2.971(3) 2_656
K1 O2 2.556(4) .
K1 O1 2.657(3) 2_556
K1 O1 2.657(3) .
K1 C17 3.226(4) .
K1 C17 3.226(4) 2_556
K1 H17B 2.86(4) .
N1 C16 1.381(4) .
N1 C18 1.430(4) .
N2 C2 1.387(4) .
N2 C4 1.427(3) .
O1 C33 1.394(7) .
O1 C30 1.397(6) .
O2 C34 1.371(6) .
O2 C34 1.371(6) 2_556
C1 C2 1.342(4) .
C1 C16 1.483(4) .
C1 H1A 0.9800 .
C2 C3 1.520(4) .
C3 H3A 0.9600 .
C3 H3B 0.9600 .
C3 H3C 0.9600 .
C4 C5 1.397(4) .
C4 C9 1.403(4) .
C5 C6 1.396(4) .
C5 C10 1.505(5) .
C6 C7 1.358(5) .
C6 H6A 0.9300 .
C7 C8 1.347(5) .
C7 H7A 0.9300 .
C8 C9 1.392(5) .
C8 H8A 0.9300 .
C9 C13 1.509(5) .
C10 C12 1.500(5) .
C10 C11 1.506(6) .
C10 H10A 0.9800 .
C11 H11A 0.9600 .
C11 H11B 0.9600 .
C11 H11C 0.9600 .
C12 H12A 0.9600 .
C12 H12B 0.9600 .
C12 H12C 0.9600 .
C13 C15 1.512(5) .
C13 C14 1.519(6) .
C13 H13A 0.9800 .
C14 H14A 0.9600 .
C14 H14B 0.9600 .
C14 H14C 0.9600 .
C15 H15A 0.9600 .
C15 H15B 0.9600 .
C15 H15C 0.9600 .
C16 C17 1.359(5) .
C17 H17A 0.9300 .
C17 H17B 0.94(4) .
C18 C23 1.395(4) .
C18 C19 1.399(4) .
C19 C20 1.387(5) .
C19 C24 1.519(5) .
C20 C21 1.356(5) .
C20 H20A 0.9300 .
C21 C22 1.359(5) .
C21 H21A 0.9300 .
C22 C23 1.386(5) .
C22 H22A 0.9300 .
C23 C27 1.510(5) .
C24 C26 1.506(6) .
C24 C25 1.519(6) .
C24 H24A 0.9800 .
C25 H25A 0.9600 .
C25 H25B 0.9600 .
C25 H25C 0.9600 .
C26 H26A 0.9600 .
C26 H26B 0.9600 .
C26 H26C 0.9600 .
C27 C28 1.512(5) .
C27 C29 1.521(5) .
C27 H27A 0.9800 .
C28 H28A 0.9600 .
C28 H28B 0.9600 .
C28 H28C 0.9600 .
C29 H29A 0.9600 .
C29 H29B 0.9600 .
C29 H29C 0.9600 .
C30 C31 1.405(8) .
C30 H30A 0.9700 .
C30 H30B 0.9700 .
C31 C32 1.400(9) .
C31 H31A 0.9700 .
C31 H31B 0.9700 .
C32 C33 1.424(9) .
C32 H32A 0.9700 .
C32 H32B 0.9700 .
C33 H33A 0.9700 .
C33 H33B 0.9700 .
C34 C35 1.326(9) .
C34 H34A 0.9700 .
C34 H34B 0.9700 .
C35 C35 1.378(18) 2_556
C35 H35A 0.9700 .
C35 H35B 0.9700 .
